data_9000904
loop_
_publ_author_name
'Sasaki, S.'
'Prewitt, C. T.'
'Liebermann, R. C.'

_publ_section_title
;
 The crystal structure of CaGeO3 perovskite and the crystal chemistry of the
 GdFeO3-type perovskites
;
_journal_name_full 'American Mineralogist'
_journal_page_first 1189
_journal_page_last 1198
_journal_volume 68
_journal_year 1983
_chemical_formula_structural 'Ca (Ge O3)'
_chemical_formula_sum 'Ca Ge O3'
_space_group_IT_number 62
_symmetry_space_group_name_Hall '-P 2c 2ab'
_symmetry_space_group_name_H-M 'P b n m'
_cell_angle_alpha 90
_cell_angle_beta 90
_cell_angle_gamma 90
_cell_length_a 5.2607
_cell_length_b 5.2688
_cell_length_c 7.4452
_cell_formula_units_Z 4
_cell_volume 206.363
_database_code_amcsd 0000923
_exptl_crystal_density_diffrn 5.172
_cod_database_code 9000904
_amcsd_formula_title CaGeO3

loop_
_space_group_symop_operation_xyz
x,y,z
x,y,1/2-z
-x,-y,1/2+z
1/2+x,1/2-y,1/2+z
1/2-x,1/2+y,1/2-z
1/2-x,1/2+y,z
1/2+x,1/2-y,-z
-x,-y,-z

loop_
_atom_site_aniso_label
_atom_site_aniso_U_11
_atom_site_aniso_U_22
_atom_site_aniso_U_33
_atom_site_aniso_U_12
_atom_site_aniso_U_13
_atom_site_aniso_U_23
Ca 0.00645 0.00928 0.00842 -0.00126 0.00000 0.00000
Ge 0.00294 0.00352 0.00281 0.00000 0.00000 0.00000
O1 0.00505 0.00928 0.00421 0.00056 0.00000 0.00000
O2 0.00687 0.00675 0.00674 -0.00225 0.00020 0.00338

loop_
_atom_site_label
_atom_site_fract_x
_atom_site_fract_y
_atom_site_fract_z
Ca -0.00510 0.02830 0.25000
Ge 0.00000 0.50000 0.00000
O1 0.06060 0.49160 0.25000
O2 0.71570 0.28300 0.03200

loop_
_cod_related_entry_id
_cod_related_entry_database
_cod_related_entry_code
1 AMCSD 0000923
